data_2236605
loop_
_publ_author_name
'Zhu, Ai Guo'
'Ma, Zhuo Ming'
'Li, Lin Jie'
'Wei, Tian Tian'
'Ge, Yan Qing'

_publ_section_title
;
 Ethyl 2,4-dimethylpyrido[1,2-<i>a</i>]benzimidazole-3-carboxylate
;
_journal_coeditor_code RZ5006
_journal_issue 10
_journal_name_full 'Acta Crystallographica Section E'
_journal_page_first o3032
_journal_paper_doi 10.1107/S1600536812040299
_journal_volume 68
_journal_year 2012
_chemical_formula_iupac 'C16 H16 N2 O2'
_chemical_formula_moiety 'C16 H16 N2 O2'
_chemical_formula_sum 'C16 H16 N2 O2'
_chemical_formula_weight 268.31
_chemical_name_systematic
;
Ethyl 2,4-dimethylpyrido[1,2-<i>a</i>]benzimidazole-3-carboxylate
;
_space_group_IT_number 14
_symmetry_cell_setting monoclinic
_symmetry_space_group_name_Hall '-P 2ybc'
_symmetry_space_group_name_H-M 'P 1 21/c 1'
_atom_sites_solution_hydrogens geom
_atom_sites_solution_primary direct
_atom_sites_solution_secondary difmap
_audit_creation_method SHELXL-97
_cell_angle_alpha 90.00
_cell_angle_beta 102.680(7)
_cell_angle_gamma 90.00
_cell_formula_units_Z 4
_cell_length_a 7.671(4)
_cell_length_b 13.174(7)
_cell_length_c 13.807(7)
_cell_measurement_reflns_used 4261
_cell_measurement_temperature 273(2)
_cell_measurement_theta_max 28.15
_cell_measurement_theta_min 3.02
_cell_volume 1361.3(12)
_computing_cell_refinement 'SAINT (Bruker, 2005)'
_computing_data_collection 'APEX2 (Bruker, 2005)'
_computing_data_reduction 'SAINT (Bruker, 2005)'
_computing_molecular_graphics 'SHELXTL (Sheldrick, 2008)'
_computing_publication_material 'SHELXTL (Sheldrick, 2008)'
_computing_structure_refinement 'SHELXL97 (Sheldrick, 2008)'
_computing_structure_solution 'SHELXS97 (Sheldrick, 2008)'
_diffrn_ambient_temperature 273(2)
_diffrn_measured_fraction_theta_full 0.997
_diffrn_measured_fraction_theta_max 0.997
_diffrn_measurement_device_type 'Bruker SMART APEXII CCD area-detector'
_diffrn_measurement_method 'phi and omega scans'
_diffrn_radiation_monochromator graphite
_diffrn_radiation_source 'fine-focus sealed tube'
_diffrn_radiation_type MoK\a
_diffrn_radiation_wavelength 0.71073
_diffrn_reflns_av_R_equivalents 0.0858
_diffrn_reflns_av_sigmaI/netI 0.0545
_diffrn_reflns_limit_h_max 9
_diffrn_reflns_limit_h_min -5
_diffrn_reflns_limit_k_max 14
_diffrn_reflns_limit_k_min -15
_diffrn_reflns_limit_l_max 16
_diffrn_reflns_limit_l_min -16
_diffrn_reflns_number 6894
_diffrn_reflns_theta_full 25.00
_diffrn_reflns_theta_max 25.00
_diffrn_reflns_theta_min 2.16
_exptl_absorpt_coefficient_mu 0.088
_exptl_absorpt_correction_T_max 0.9776
_exptl_absorpt_correction_T_min 0.9725
_exptl_absorpt_correction_type multi-scan
_exptl_absorpt_process_details '(SADABS; Bruker, 2005)'
_exptl_crystal_colour colourless
_exptl_crystal_density_diffrn 1.309
_exptl_crystal_density_method 'not measured'
_exptl_crystal_description block
_exptl_crystal_F_000 568
_exptl_crystal_size_max 0.32
_exptl_crystal_size_mid 0.28
_exptl_crystal_size_min 0.26
_refine_diff_density_max 0.226
_refine_diff_density_min -0.259
_refine_ls_extinction_method none
_refine_ls_goodness_of_fit_ref 1.054
_refine_ls_hydrogen_treatment constr
_refine_ls_matrix_type full
_refine_ls_number_parameters 184
_refine_ls_number_reflns 2389
_refine_ls_number_restraints 0
_refine_ls_restrained_S_all 1.054
_refine_ls_R_factor_all 0.0523
_refine_ls_R_factor_gt 0.0465
_refine_ls_shift/su_max 0.052
_refine_ls_shift/su_mean 0.001
_refine_ls_structure_factor_coef Fsqd
_refine_ls_weighting_details 'calc w=1/[\s^2^(Fo^2^)+(0.0750P)^2^+0.2415P] where P=(Fo^2^+2Fc^2^)/3'
_refine_ls_weighting_scheme calc
_refine_ls_wR_factor_gt 0.1273
_refine_ls_wR_factor_ref 0.1339
_reflns_number_gt 2056
_reflns_number_total 2389
_reflns_threshold_expression I>2sigma(I)
_cod_data_source_file rz5006.cif
_cod_data_source_block I
_cod_original_sg_symbol_H-M 'P 21/c'
_cod_database_code 2236605
_cod_database_fobs_code 2236605

loop_
_symmetry_equiv_pos_as_xyz
'x, y, z'
'-x, y+1/2, -z+1/2'
'-x, -y, -z'
'x, -y-1/2, z-1/2'

loop_
_atom_site_type_symbol
_atom_site_label
_atom_site_fract_x
_atom_site_fract_y
_atom_site_fract_z
_atom_site_U_iso_or_equiv
_atom_site_adp_type
_atom_site_calc_flag
_atom_site_refinement_flags
_atom_site_occupancy
_atom_site_symmetry_multiplicity
N N1 0.75792(18) -0.01609(10) 0.27023(9) 0.0440(4) Uani d . 1 1
N N2 0.72152(15) -0.05514(9) 0.10717(9) 0.0351(3) Uani d . 1 1
O O1 1.03253(17) 0.23943(10) -0.01104(10) 0.0594(4) Uani d . 1 1
O O2 0.80757(16) 0.30461(8) 0.04828(9) 0.0487(3) Uani d . 1 1
C C1 0.7586(4) 0.47805(16) 0.07813(19) 0.0802(7) Uani d . 1 1
H H1A 0.6335 0.4681 0.0505 0.120 Uiso calc R 1 1
H H1B 0.7907 0.5467 0.0664 0.120 Uiso calc R 1 1
H H1C 0.7830 0.4654 0.1483 0.120 Uiso calc R 1 1
C C2 0.8641(3) 0.40713(12) 0.03063(14) 0.0531(5) Uani d . 1 1
H H2A 0.8429 0.4204 -0.0401 0.064 Uiso calc R 1 1
H H2B 0.9906 0.4155 0.0590 0.064 Uiso calc R 1 1
C C3 0.9069(2) 0.22855(11) 0.02743(11) 0.0400(4) Uani d . 1 1
C C4 0.84263(19) 0.12847(11) 0.05743(10) 0.0365(4) Uani d . 1 1
C C5 0.78468(19) 0.05213(11) -0.01807(10) 0.0360(4) Uani d . 1 1
C C6 0.72718(19) -0.03754(12) 0.00956(10) 0.0373(4) Uani d . 1 1
H H6 0.6910 -0.0881 -0.0376 0.045 Uiso calc R 1 1
C C7 0.77753(19) 0.01635(11) 0.18186(10) 0.0358(3) Uani d . 1 1
C C8 0.84377(19) 0.11132(11) 0.15597(11) 0.0376(4) Uani d . 1 1
C C9 0.9153(2) 0.18433(13) 0.23890(12) 0.0505(4) Uani d . 1 1
H H9A 1.0014 0.2284 0.2196 0.076 Uiso calc R 1 1
H H9B 0.9714 0.1471 0.2972 0.076 Uiso calc R 1 1
H H9C 0.8189 0.2241 0.2529 0.076 Uiso calc R 1 1
C C10 0.7900(2) 0.07044(13) -0.12539(11) 0.0460(4) Uani d . 1 1
H H10A 0.7427 0.0123 -0.1643 0.069 Uiso calc R 1 1
H H10B 0.9113 0.0816 -0.1306 0.069 Uiso calc R 1 1
H H10C 0.7194 0.1291 -0.1495 0.069 Uiso calc R 1 1
C C11 0.66408(19) -0.13957(11) 0.15187(11) 0.0377(4) Uani d . 1 1
C C12 0.6866(2) -0.11231(12) 0.25233(11) 0.0410(4) Uani d . 1 1
C C13 0.6335(2) -0.18090(14) 0.31784(13) 0.0527(5) Uani d . 1 1
H H13 0.6463 -0.1652 0.3847 0.063 Uiso calc R 1 1
C C14 0.5616(2) -0.27222(14) 0.28027(14) 0.0566(5) Uani d . 1 1
H H14 0.5252 -0.3183 0.3229 0.068 Uiso calc R 1 1
C C15 0.5415(2) -0.29809(13) 0.17999(14) 0.0551(5) Uani d . 1 1
H H15 0.4928 -0.3607 0.1577 0.066 Uiso calc R 1 1
C C16 0.5929(2) -0.23193(12) 0.11366(13) 0.0473(4) Uani d . 1 1
H H16 0.5805 -0.2484 0.0470 0.057 Uiso calc R 1 1

loop_
_atom_site_aniso_label
_atom_site_aniso_U_11
_atom_site_aniso_U_22
_atom_site_aniso_U_33
_atom_site_aniso_U_12
_atom_site_aniso_U_13
_atom_site_aniso_U_23
N1 0.0471(8) 0.0517(8) 0.0327(7) -0.0038(6) 0.0078(5) 0.0015(6)
N2 0.0331(6) 0.0393(7) 0.0329(6) 0.0012(5) 0.0070(5) -0.0004(5)
O1 0.0582(8) 0.0569(7) 0.0723(9) -0.0017(6) 0.0340(7) 0.0058(6)
O2 0.0493(7) 0.0397(6) 0.0601(7) 0.0010(5) 0.0186(5) 0.0031(5)
C1 0.0948(17) 0.0504(11) 0.1022(18) 0.0057(11) 0.0363(14) -0.0058(11)
C2 0.0638(11) 0.0409(9) 0.0546(10) -0.0031(8) 0.0126(8) 0.0046(8)
C3 0.0396(8) 0.0440(9) 0.0363(8) 0.0011(7) 0.0080(6) 0.0016(6)
C4 0.0319(7) 0.0413(8) 0.0366(8) 0.0036(6) 0.0085(6) 0.0005(6)
C5 0.0321(7) 0.0438(8) 0.0324(7) 0.0057(6) 0.0074(6) 0.0000(6)
C6 0.0366(8) 0.0432(8) 0.0314(7) 0.0027(6) 0.0055(6) -0.0043(6)
C7 0.0333(7) 0.0421(8) 0.0318(7) 0.0019(6) 0.0064(6) -0.0017(6)
C8 0.0355(8) 0.0409(8) 0.0360(8) 0.0017(6) 0.0069(6) -0.0024(6)
C9 0.0584(10) 0.0523(10) 0.0397(9) -0.0096(8) 0.0084(7) -0.0069(7)
C10 0.0473(9) 0.0566(10) 0.0345(8) 0.0042(7) 0.0097(7) 0.0030(7)
C11 0.0311(7) 0.0401(8) 0.0419(8) 0.0032(6) 0.0081(6) 0.0046(6)
C12 0.0352(8) 0.0488(9) 0.0380(8) 0.0030(6) 0.0057(6) 0.0067(6)
C13 0.0480(10) 0.0654(11) 0.0432(9) -0.0023(8) 0.0067(7) 0.0143(8)
C14 0.0476(10) 0.0582(11) 0.0622(11) -0.0028(8) 0.0085(8) 0.0237(9)
C15 0.0480(10) 0.0450(9) 0.0711(12) -0.0029(7) 0.0105(8) 0.0066(8)
C16 0.0449(9) 0.0444(9) 0.0534(10) -0.0003(7) 0.0124(7) -0.0015(7)

loop_
_atom_type_symbol
_atom_type_description
_atom_type_scat_dispersion_real
_atom_type_scat_dispersion_imag
_atom_type_scat_source
C C 0.0033 0.0016 'International Tables Vol C Tables 4.2.6.8 and 6.1.1.4'
H H 0.0000 0.0000 'International Tables Vol C Tables 4.2.6.8 and 6.1.1.4'
N N 0.0061 0.0033 'International Tables Vol C Tables 4.2.6.8 and 6.1.1.4'
O O 0.0106 0.0060 'International Tables Vol C Tables 4.2.6.8 and 6.1.1.4'

loop_
_geom_angle_atom_site_label_1
_geom_angle_atom_site_label_2
_geom_angle_atom_site_label_3
_geom_angle
C7 N1 C12 104.51(12)
C6 N2 C11 130.57(13)
C6 N2 C7 122.66(13)
C11 N2 C7 106.78(12)
C3 O2 C2 117.24(13)
C2 C1 H1A 109.5
C2 C1 H1B 109.5
H1A C1 H1B 109.5
C2 C1 H1C 109.5
H1A C1 H1C 109.5
H1B C1 H1C 109.5
O2 C2 C1 107.44(15)
O2 C2 H2A 110.2
C1 C2 H2A 110.2
O2 C2 H2B 110.2
C1 C2 H2B 110.2
H2A C2 H2B 108.5
O1 C3 O2 123.88(14)
O1 C3 C4 124.72(14)
O2 C3 C4 111.39(13)
C8 C4 C5 122.15(14)
C8 C4 C3 119.11(13)
C5 C4 C3 118.72(13)
C6 C5 C4 118.31(14)
C6 C5 C10 119.97(14)
C4 C5 C10 121.71(14)
C5 C6 N2 120.53(13)
C5 C6 H6 119.7
N2 C6 H6 119.7
N1 C7 N2 112.50(13)
N1 C7 C8 129.02(14)
N2 C7 C8 118.48(13)
C4 C8 C7 117.80(13)
C4 C8 C9 124.71(14)
C7 C8 C9 117.46(13)
C8 C9 H9A 109.5
C8 C9 H9B 109.5
H9A C9 H9B 109.5
C8 C9 H9C 109.5
H9A C9 H9C 109.5
H9B C9 H9C 109.5
C5 C10 H10A 109.5
C5 C10 H10B 109.5
H10A C10 H10B 109.5
C5 C10 H10C 109.5
H10A C10 H10C 109.5
H10B C10 H10C 109.5
C16 C11 N2 131.97(15)
C16 C11 C12 123.44(14)
N2 C11 C12 104.56(13)
N1 C12 C13 129.53(15)
N1 C12 C11 111.65(13)
C13 C12 C11 118.81(15)
C14 C13 C12 118.01(17)
C14 C13 H13 121.0
C12 C13 H13 121.0
C13 C14 C15 122.22(16)
C13 C14 H14 118.9
C15 C14 H14 118.9
C16 C15 C14 121.04(17)
C16 C15 H15 119.5
C14 C15 H15 119.5
C15 C16 C11 116.48(16)
C15 C16 H16 121.8
C11 C16 H16 121.8

loop_
_geom_bond_atom_site_label_1
_geom_bond_atom_site_label_2
_geom_bond_distance
N1 C7 1.332(2)
N1 C12 1.381(2)
N2 C6 1.3775(19)
N2 C11 1.3899(19)
N2 C7 1.393(2)
O1 C3 1.2065(19)
O2 C3 1.3283(19)
O2 C2 1.455(2)
C1 C2 1.480(3)
C1 H1A 0.9600
C1 H1B 0.9600
C1 H1C 0.9600
C2 H2A 0.9700
C2 H2B 0.9700
C3 C4 1.498(2)
C4 C8 1.377(2)
C4 C5 1.446(2)
C5 C6 1.345(2)
C5 C10 1.511(2)
C6 H6 0.9300
C7 C8 1.425(2)
C8 C9 1.504(2)
C9 H9A 0.9600
C9 H9B 0.9600
C9 H9C 0.9600
C10 H10A 0.9600
C10 H10B 0.9600
C10 H10C 0.9600
C11 C16 1.389(2)
C11 C12 1.406(2)
C12 C13 1.401(2)
C13 C14 1.377(3)
C13 H13 0.9300
C14 C15 1.401(3)
C14 H14 0.9300
C15 C16 1.383(2)
C15 H15 0.9300
C16 H16 0.9300

loop_
_cod_related_entry_id
_cod_related_entry_database
_cod_related_entry_code
1 ChemSpider 30658160
